data_7156370
loop_
_publ_author_name
'Murphy, Rhys B.'
'Pham, Duc-Truc'
'White, Jonathan M.'
'Lincoln, Stephen F.'
'Johnston, Martin R.'

_publ_section_title
;
 Molecular tweezers with a rotationally restricted linker and freely
 rotating porphyrin moieties.
;
_journal_issue 34
_journal_name_full 'Organic &amp; biomolecular chemistry'
_journal_page_first 6206
_journal_page_last 6223
_journal_paper_doi 10.1039/c8ob00944a
_journal_volume 16
_journal_year 2018
_chemical_formula_sum 'C28 H28 N2 O4.06'
_chemical_formula_weight 457.55
_space_group_crystal_system triclinic
_space_group_IT_number 2
_space_group_name_Hall '-P 1'
_space_group_name_H-M_alt 'P -1'
_symmetry_space_group_name_Hall '-P 1'
_symmetry_space_group_name_H-M 'P -1'
_atom_sites_solution_hydrogens geom
_audit_creation_method SHELXL-2016/6
_audit_update_record
;
2017-01-12 deposited with the CCDC.
2018-07-23 downloaded from the CCDC.
;
_cell_angle_alpha 64.644(13)
_cell_angle_beta 70.132(14)
_cell_angle_gamma 77.884(9)
_cell_formula_units_Z 2
_cell_length_a 10.5365(13)
_cell_length_b 10.7150(9)
_cell_length_c 11.866(2)
_cell_measurement_reflns_used 6076
_cell_measurement_temperature 130.00(10)
_cell_measurement_theta_max 32.2140
_cell_measurement_theta_min 3.5580
_cell_volume 1135.3(3)
_computing_cell_refinement
;
CrysAlisPro, Agilent Technologies,
Version 1.171.36.28 (release 01-02-2013 CrysAlis171 .NET)
(compiled Feb  1 2013,16:14:44)
;
_computing_data_collection
;
CrysAlisPro, Agilent Technologies,
Version 1.171.36.28 (release 01-02-2013 CrysAlis171 .NET)
(compiled Feb  1 2013,16:14:44)
;
_computing_data_reduction
;
CrysAlisPro, Agilent Technologies,
Version 1.171.36.28 (release 01-02-2013 CrysAlis171 .NET)
(compiled Feb  1 2013,16:14:44)
;
_computing_structure_refinement 'SHELXL-2016/6 (Sheldrick, 2016)'
_diffrn_ambient_temperature 130.00(10)
_diffrn_measured_fraction_theta_full 0.912
_diffrn_measured_fraction_theta_max 0.794
_diffrn_measurement_device_type 'SuperNova, Dual, Cu at zero, Atlas'
_diffrn_radiation_monochromator mirror
_diffrn_radiation_source 'SuperNova (Mo) X-ray Source'
_diffrn_radiation_type 'Mo K\a'
_diffrn_radiation_wavelength 0.7107
_diffrn_reflns_av_R_equivalents 0.0169
_diffrn_reflns_av_unetI/netI 0.0357
_diffrn_reflns_Laue_measured_fraction_full 0.912
_diffrn_reflns_Laue_measured_fraction_max 0.794
_diffrn_reflns_limit_h_max 15
_diffrn_reflns_limit_h_min -14
_diffrn_reflns_limit_k_max 14
_diffrn_reflns_limit_k_min -15
_diffrn_reflns_limit_l_max 7
_diffrn_reflns_limit_l_min -17
_diffrn_reflns_number 8870
_diffrn_reflns_point_group_measured_fraction_full 0.912
_diffrn_reflns_point_group_measured_fraction_max 0.794
_diffrn_reflns_theta_full 25.242
_diffrn_reflns_theta_max 32.017
_diffrn_reflns_theta_min 3.059
_exptl_absorpt_coefficient_mu 0.090
_exptl_absorpt_correction_T_max 1.00000
_exptl_absorpt_correction_T_min 0.80748
_exptl_absorpt_correction_type multi-scan
_exptl_absorpt_process_details
;
CrysAlisPro, Agilent Technologies,
Version 1.171.36.28 (release 01-02-2013 CrysAlis171 .NET)
(compiled Feb  1 2013,16:14:44)
Empirical absorption correction using spherical harmonics,
 implemented in SCALE3 ABSPACK scaling algorithm.
;
_exptl_crystal_colour colourless
_exptl_crystal_density_diffrn 1.338
_exptl_crystal_description block
_exptl_crystal_F_000 485
_exptl_crystal_size_max 0.4907
_exptl_crystal_size_mid 0.3294
_exptl_crystal_size_min 0.2139
_refine_diff_density_max 0.422
_refine_diff_density_min -0.274
_refine_diff_density_rms 0.053
_refine_ls_extinction_method none
_refine_ls_goodness_of_fit_ref 1.065
_refine_ls_hydrogen_treatment constr
_refine_ls_matrix_type full
_refine_ls_number_parameters 320
_refine_ls_number_reflns 6270
_refine_ls_number_restraints 0
_refine_ls_restrained_S_all 1.065
_refine_ls_R_factor_all 0.0581
_refine_ls_R_factor_gt 0.0486
_refine_ls_shift/su_max 0.000
_refine_ls_shift/su_mean 0.000
_refine_ls_structure_factor_coef Fsqd
_refine_ls_weighting_details 'w=1/[\s^2^(Fo^2^)+(0.0652P)^2^+0.4727P] where P=(Fo^2^+2Fc^2^)/3'
_refine_ls_weighting_scheme calc
_refine_ls_wR_factor_gt 0.1311
_refine_ls_wR_factor_ref 0.1401
_reflns_Friedel_coverage 0.000
_reflns_number_gt 5265
_reflns_number_total 6270
_reflns_threshold_expression 'I > 2\s(I)'
_cod_data_source_file c8ob00944a2.cif
_cod_data_source_block shelx_CCDC1
_cod_depositor_comments 'Adding full bibliography for 7156369--7156370.cif.'
_cod_database_code 7156370
_shelx_shelxl_version_number 2016/6
_chemical_oxdiff_usercomment 'Martin Johnston Bulky-inner-Me (no ring)'
_shelx_space_group_comment
;
The symmetry employed for this shelxl refinement is uniquely defined
by the following loop, which should always be used as a source of
symmetry information in preference to the above space-group names.
They are only intended as comments.
;

loop_
_space_group_symop_operation_xyz
'x, y, z'
'-x, -y, -z'

loop_
_atom_site_label
_atom_site_type_symbol
_atom_site_fract_x
_atom_site_fract_y
_atom_site_fract_z
_atom_site_U_iso_or_equiv
_atom_site_adp_type
_atom_site_occupancy
_atom_site_site_symmetry_order
_atom_site_calc_flag
_atom_site_refinement_flags_posn
_atom_site_refinement_flags_adp
_atom_site_refinement_flags_occupancy
_atom_site_disorder_assembly
_atom_site_disorder_group
C1 C 0.22583(12) 0.24362(13) 0.38960(13) 0.0148(2) Uani 1 1 d . . . . .
C2 C 0.16387(11) 0.27149(13) 0.50153(13) 0.0147(2) Uani 1 1 d . . . . .
C3 C 0.24613(12) 0.27976(12) 0.56932(12) 0.0146(2) Uani 1 1 d . . . . .
C4 C 0.38585(12) 0.24691(12) 0.52760(12) 0.0141(2) Uani 1 1 d . . . . .
C5 C 0.44759(12) 0.21720(13) 0.41597(13) 0.0158(2) Uani 1 1 d . . . . .
C6 C 0.36592(12) 0.22454(13) 0.34087(13) 0.0159(2) Uani 1 1 d . . . . .
C7 C 0.07320(13) 0.33620(14) 0.24273(14) 0.0181(2) Uani 1 1 d . . . . .
C8 C -0.01699(13) 0.27552(13) 0.20597(14) 0.0183(2) Uani 1 1 d . . . . .
H8 H -0.111801 0.309903 0.231350 0.022 Uiso 1 1 calc R U . . .
C9 C 0.02987(15) 0.29326(15) 0.06024(15) 0.0232(3) Uani 1 1 d . . . . .
H9 H 0.053061 0.386106 -0.004650 0.028 Uiso 1 1 calc R U . A 1
C10 C -0.07997(15) 0.23088(16) 0.04844(16) 0.0265(3) Uani 0.9353 1 d . . P B 1
H10 H -0.144576 0.279447 0.004604 0.032 Uiso 0.9353 1 calc R U P B 1
C11 C -0.06666(15) 0.09355(16) 0.11256(15) 0.0251(3) Uani 0.9353 1 d . . P B 1
H11 H -0.120489 0.029302 0.121753 0.030 Uiso 0.9353 1 calc R U P B 1
C10' C -0.07997(15) 0.23088(16) 0.04844(16) 0.0265(3) Uani 0.0647 1 d . . P B 2
H10' H -0.171362 0.277212 0.059883 0.032 Uiso 0.0647 1 calc R U P B 2
C11' C -0.06666(15) 0.09355(16) 0.11256(15) 0.0251(3) Uani 0.0647 1 d . . P B 2
H11' H -0.148605 0.044725 0.167912 0.030 Uiso 0.0647 1 calc R U P B 2
O22 O -0.0436(16) 0.1487(16) -0.0234(15) 0.021(3) Uani 0.0647 1 d . . P B 2
C12 C 0.05270(14) 0.06188(14) 0.16761(14) 0.0205(3) Uani 1 1 d . . . . .
H12 H 0.094611 -0.033072 0.189770 0.025 Uiso 1 1 calc R U . B 1
C13 C 0.00213(12) 0.11683(13) 0.27911(13) 0.0168(2) Uani 1 1 d . . . . .
H13 H -0.082686 0.078310 0.341491 0.020 Uiso 1 1 calc R U . . .
C14 C 0.10828(12) 0.09712(13) 0.34626(13) 0.0159(2) Uani 1 1 d . . . . .
C15 C 0.14352(14) 0.17668(16) 0.06162(14) 0.0244(3) Uani 1 1 d . . . . .
H15A H 0.178757 0.165270 -0.020567 0.029 Uiso 1 1 calc R U . . .
H15B H 0.216732 0.187149 0.088314 0.029 Uiso 1 1 calc R U . . .
C16 C 0.57904(12) 0.32546(13) 0.55512(13) 0.0152(2) Uani 1 1 d . . . . .
C17 C 0.64717(12) 0.28279(13) 0.66072(12) 0.0156(2) Uani 1 1 d . . . . .
H17 H 0.743304 0.255069 0.630620 0.019 Uiso 1 1 calc R U . . .
C18 C 0.62767(14) 0.39049(14) 0.72325(14) 0.0203(3) Uani 1 1 d . . . . .
H18 H 0.642699 0.486703 0.662805 0.024 Uiso 1 1 calc R U . . .
C19 C 0.71234(14) 0.32549(15) 0.81843(14) 0.0222(3) Uani 1 1 d . . . . .
H19 H 0.792907 0.355983 0.809598 0.027 Uiso 1 1 calc R U . . .
C20 C 0.65024(13) 0.21626(15) 0.91753(14) 0.0194(3) Uani 1 1 d . . . . .
H20 H 0.680169 0.156683 0.989318 0.023 Uiso 1 1 calc R U . . .
C21 C 0.52147(13) 0.20815(14) 0.89040(13) 0.0186(3) Uani 1 1 d . . . . .
H21 H 0.450434 0.156544 0.965708 0.022 Uiso 1 1 calc R U . . .
C22 C 0.57109(12) 0.15971(13) 0.77482(13) 0.0152(2) Uani 1 1 d . . . . .
H22 H 0.630864 0.074458 0.793716 0.018 Uiso 1 1 calc R U . . .
C23 C 0.45757(12) 0.14655(12) 0.73048(13) 0.0151(2) Uani 1 1 d . . . . .
C24 C 0.48477(14) 0.36312(15) 0.81917(14) 0.0222(3) Uani 1 1 d . . . . .
H24A H 0.459175 0.414438 0.874932 0.027 Uiso 1 1 calc R U . . .
H24B H 0.415739 0.379207 0.776334 0.027 Uiso 1 1 calc R U . . .
C25 C 0.01158(12) 0.29291(15) 0.54740(14) 0.0201(3) Uani 1 1 d . . . . .
H25A H -0.017166 0.385810 0.497822 0.030 Uiso 1 1 calc R U . . .
H25B H -0.016049 0.278015 0.637798 0.030 Uiso 1 1 calc R U . . .
H25C H -0.028816 0.228532 0.535709 0.030 Uiso 1 1 calc R U . . .
C26 C 0.18385(12) 0.32291(14) 0.68333(13) 0.0184(2) Uani 1 1 d . . . . .
H26A H 0.116677 0.398397 0.663129 0.028 Uiso 1 1 calc R U . . .
H26B H 0.252977 0.351678 0.700905 0.028 Uiso 1 1 calc R U . . .
H26C H 0.142290 0.246077 0.758459 0.028 Uiso 1 1 calc R U . . .
C27 C 0.59744(13) 0.17469(16) 0.37667(15) 0.0232(3) Uani 1 1 d . . . . .
H27A H 0.645001 0.253957 0.311785 0.035 Uiso 1 1 calc R U . . .
H27B H 0.611236 0.105216 0.341951 0.035 Uiso 1 1 calc R U . . .
H27C H 0.630991 0.137986 0.451377 0.035 Uiso 1 1 calc R U . . .
C28 C 0.42642(14) 0.21644(16) 0.20940(15) 0.0238(3) Uani 1 1 d . . . . .
H28A H 0.428888 0.122690 0.218226 0.036 Uiso 1 1 calc R U . . .
H28B H 0.516730 0.245891 0.173217 0.036 Uiso 1 1 calc R U . . .
H28C H 0.372249 0.275590 0.152876 0.036 Uiso 1 1 calc R U . . .
O1 O 0.08725(12) 0.45727(11) 0.20904(13) 0.0293(3) Uani 1 1 d . . . . .
O2 O 0.16039(10) -0.01163(10) 0.40845(10) 0.0221(2) Uani 1 1 d . . . . .
O3 O 0.61117(10) 0.41278(10) 0.44623(10) 0.0209(2) Uani 1 1 d . . . . .
O4 O 0.36886(9) 0.06637(10) 0.79289(10) 0.0213(2) Uani 1 1 d . . . . .
N1 N 0.13969(10) 0.22721(11) 0.32547(11) 0.0154(2) Uani 1 1 d . . . . .
N2 N 0.47018(10) 0.24194(11) 0.60288(11) 0.0142(2) Uani 1 1 d . . . . .

loop_
_atom_site_aniso_label
_atom_site_aniso_U_11
_atom_site_aniso_U_22
_atom_site_aniso_U_33
_atom_site_aniso_U_23
_atom_site_aniso_U_13
_atom_site_aniso_U_12
C1 0.0142(5) 0.0170(5) 0.0151(6) -0.0057(4) -0.0067(4) -0.0023(4)
C2 0.0121(5) 0.0171(5) 0.0150(6) -0.0062(4) -0.0035(4) -0.0023(4)
C3 0.0142(5) 0.0162(5) 0.0127(6) -0.0050(4) -0.0028(4) -0.0031(4)
C4 0.0139(5) 0.0159(5) 0.0142(6) -0.0051(4) -0.0055(4) -0.0034(4)
C5 0.0125(5) 0.0188(6) 0.0172(6) -0.0082(5) -0.0043(4) -0.0005(4)
C6 0.0151(5) 0.0194(6) 0.0153(6) -0.0088(5) -0.0041(4) -0.0016(4)
C7 0.0176(5) 0.0193(6) 0.0207(7) -0.0082(5) -0.0094(5) -0.0004(4)
C8 0.0173(5) 0.0196(6) 0.0220(7) -0.0084(5) -0.0105(5) -0.0006(4)
C9 0.0297(7) 0.0236(6) 0.0180(7) -0.0022(5) -0.0131(5) -0.0075(5)
C10 0.0300(7) 0.0323(8) 0.0241(8) -0.0092(6) -0.0170(6) -0.0043(6)
C11 0.0296(7) 0.0303(7) 0.0235(7) -0.0119(6) -0.0117(6) -0.0082(5)
C10' 0.0300(7) 0.0323(8) 0.0241(8) -0.0092(6) -0.0170(6) -0.0043(6)
C11' 0.0296(7) 0.0303(7) 0.0235(7) -0.0119(6) -0.0117(6) -0.0082(5)
O22 0.035(8) 0.024(7) 0.015(7) -0.012(6) -0.013(6) -0.002(6)
C12 0.0260(6) 0.0209(6) 0.0192(7) -0.0090(5) -0.0105(5) -0.0015(5)
C13 0.0171(5) 0.0197(6) 0.0151(6) -0.0054(5) -0.0057(4) -0.0052(4)
C14 0.0162(5) 0.0181(6) 0.0139(6) -0.0061(4) -0.0035(4) -0.0041(4)
C15 0.0224(6) 0.0367(8) 0.0171(7) -0.0122(6) -0.0044(5) -0.0068(5)
C16 0.0135(5) 0.0179(5) 0.0151(6) -0.0069(4) -0.0027(4) -0.0037(4)
C17 0.0136(5) 0.0200(6) 0.0133(6) -0.0050(4) -0.0037(4) -0.0051(4)
C18 0.0288(6) 0.0188(6) 0.0163(6) -0.0046(5) -0.0096(5) -0.0072(5)
C19 0.0228(6) 0.0304(7) 0.0182(7) -0.0095(5) -0.0072(5) -0.0088(5)
C20 0.0204(6) 0.0264(6) 0.0139(6) -0.0071(5) -0.0077(5) -0.0035(5)
C21 0.0173(5) 0.0260(6) 0.0121(6) -0.0052(5) -0.0041(4) -0.0060(5)
C22 0.0141(5) 0.0164(5) 0.0147(6) -0.0033(4) -0.0060(4) -0.0026(4)
C23 0.0159(5) 0.0149(5) 0.0141(6) -0.0044(4) -0.0050(4) -0.0019(4)
C24 0.0239(6) 0.0257(7) 0.0208(7) -0.0118(5) -0.0098(5) 0.0026(5)
C25 0.0121(5) 0.0269(6) 0.0220(7) -0.0109(5) -0.0033(4) -0.0023(4)
C26 0.0157(5) 0.0246(6) 0.0169(6) -0.0106(5) -0.0037(4) -0.0015(4)
C27 0.0139(5) 0.0348(7) 0.0271(8) -0.0194(6) -0.0057(5) 0.0017(5)
C28 0.0195(6) 0.0366(8) 0.0214(7) -0.0183(6) -0.0055(5) 0.0004(5)
O1 0.0367(6) 0.0181(5) 0.0400(7) -0.0081(4) -0.0236(5) -0.0018(4)
O2 0.0275(5) 0.0183(4) 0.0220(5) -0.0054(4) -0.0123(4) -0.0014(4)
O3 0.0226(4) 0.0237(5) 0.0137(5) -0.0026(4) -0.0039(3) -0.0091(4)
O4 0.0199(4) 0.0205(5) 0.0203(5) -0.0012(4) -0.0063(4) -0.0088(3)
N1 0.0152(4) 0.0170(5) 0.0174(5) -0.0073(4) -0.0073(4) -0.0018(4)
N2 0.0130(4) 0.0168(5) 0.0132(5) -0.0042(4) -0.0049(4) -0.0036(3)

loop_
_atom_type_symbol
_atom_type_description
_atom_type_scat_dispersion_real
_atom_type_scat_dispersion_imag
_atom_type_scat_source
C C 0.0033 0.0016 'International Tables Vol C Tables 4.2.6.8 and 6.1.1.4'
H H 0.0000 0.0000 'International Tables Vol C Tables 4.2.6.8 and 6.1.1.4'
O O 0.0106 0.0060 'International Tables Vol C Tables 4.2.6.8 and 6.1.1.4'
N N 0.0061 0.0033 'International Tables Vol C Tables 4.2.6.8 and 6.1.1.4'

loop_
_geom_angle_atom_site_label_1
_geom_angle_atom_site_label_2
_geom_angle_atom_site_label_3
_geom_angle
C2 C1 C6 123.23(11)
C2 C1 N1 117.86(10)
C6 C1 N1 118.84(11)
C1 C2 C3 118.56(11)
C1 C2 C25 120.24(11)
C3 C2 C25 121.20(11)
C4 C3 C2 118.00(11)
C4 C3 C26 121.94(11)
C2 C3 C26 120.05(11)
C5 C4 C3 123.04(11)
C5 C4 N2 118.06(10)
C3 C4 N2 118.90(11)
C4 C5 C6 118.20(11)
C4 C5 C27 122.11(12)
C6 C5 C27 119.68(11)
C1 C6 C5 118.27(11)
C1 C6 C28 120.20(12)
C5 C6 C28 121.51(11)
O1 C7 N1 124.13(12)
O1 C7 C8 127.37(12)
N1 C7 C8 108.49(11)
C7 C8 C13 105.13(11)
C7 C8 C9 114.60(11)
C13 C8 C9 102.78(11)
C10' C9 C15 100.11(12)
C10 C9 C15 100.11(12)
C10' C9 C8 103.80(12)
C10 C9 C8 103.80(12)
C15 C9 C8 101.25(11)
C11 C10 C9 107.62(13)
C10 C11 C12 107.39(12)
C11' C10' O22 62.2(7)
C11' C10' C9 107.62(13)
O22 C10' C9 119.4(7)
C10' C11' O22 60.6(6)
C10' C11' C12 107.39(12)
O22 C11' C12 119.2(7)
C10' O22 C11' 57.1(6)
C11' C12 C15 100.42(11)
C11 C12 C15 100.42(11)
C11' C12 C13 104.82(11)
C11 C12 C13 104.82(11)
C15 C12 C13 100.35(10)
C14 C13 C8 104.67(10)
C14 C13 C12 113.31(11)
C8 C13 C12 103.31(11)
O2 C14 N1 123.77(12)
O2 C14 C13 127.34(11)
N1 C14 C13 108.88(11)
C12 C15 C9 94.33(11)
O3 C16 N2 124.08(12)
O3 C16 C17 127.56(11)
N2 C16 C17 108.34(10)
C16 C17 C22 105.37(9)
C16 C17 C18 115.44(11)
C22 C17 C18 102.79(10)
C19 C18 C24 99.88(11)
C19 C18 C17 104.11(11)
C24 C18 C17 101.30(10)
C20 C19 C18 107.85(11)
C19 C20 C21 107.15(12)
C20 C21 C24 100.33(11)
C20 C21 C22 104.96(10)
C24 C21 C22 100.50(11)
C23 C22 C17 104.74(10)
C23 C22 C21 113.69(10)
C17 C22 C21 103.45(10)
O4 C23 N2 124.09(12)
O4 C23 C22 126.97(12)
N2 C23 C22 108.94(10)
C21 C24 C18 94.08(10)
C14 N1 C7 112.62(11)
C14 N1 C1 122.35(11)
C7 N1 C1 124.96(10)
C23 N2 C16 112.43(10)
C23 N2 C4 122.90(10)
C16 N2 C4 124.56(10)

loop_
_geom_bond_atom_site_label_1
_geom_bond_atom_site_label_2
_geom_bond_distance
C1 C2 1.3957(18)
C1 C6 1.3962(16)
C1 N1 1.4439(15)
C2 C3 1.4048(17)
C2 C25 1.5108(16)
C3 C4 1.4045(16)
C3 C26 1.5098(18)
C4 C5 1.4028(18)
C4 N2 1.4385(16)
C5 C6 1.4049(18)
C5 C27 1.5157(17)
C6 C28 1.5048(19)
C7 O1 1.2087(16)
C7 N1 1.4002(18)
C7 C8 1.5166(17)
C8 C13 1.5480(18)
C8 C9 1.565(2)
C9 C10' 1.5234(19)
C9 C10 1.5234(19)
C9 C15 1.537(2)
C10 C11 1.338(2)
C11 C12 1.521(2)
C10' C11' 1.338(2)
C10' O22 1.389(14)
C11' O22 1.410(15)
C11' C12 1.521(2)
C12 C15 1.537(2)
C12 C13 1.5612(19)
C13 C14 1.5142(18)
C14 O2 1.2142(17)
C14 N1 1.3989(15)
C16 O3 1.2082(16)
C16 N2 1.4115(15)
C16 C17 1.5091(19)
C17 C22 1.5466(17)
C17 C18 1.5668(18)
C18 C19 1.519(2)
C18 C24 1.544(2)
C19 C20 1.3418(19)
C20 C21 1.5239(18)
C21 C24 1.540(2)
C21 C22 1.5596(19)
C22 C23 1.5132(17)
C23 O4 1.2173(14)
C23 N2 1.3963(17)

loop_
_geom_torsion_atom_site_label_1
_geom_torsion_atom_site_label_2
_geom_torsion_atom_site_label_3
_geom_torsion_atom_site_label_4
_geom_torsion
C6 C1 C2 C3 -0.51(19)
N1 C1 C2 C3 176.35(10)
C6 C1 C2 C25 179.14(12)
N1 C1 C2 C25 -3.99(18)
C1 C2 C3 C4 -5.76(18)
C25 C2 C3 C4 174.58(11)
C1 C2 C3 C26 174.25(11)
C25 C2 C3 C26 -5.40(18)
C2 C3 C4 C5 5.20(18)
C26 C3 C4 C5 -174.81(12)
C2 C3 C4 N2 -174.18(10)
C26 C3 C4 N2 5.80(18)
C3 C4 C5 C6 1.80(19)
N2 C4 C5 C6 -178.81(10)
C3 C4 C5 C27 -176.74(12)
N2 C4 C5 C27 2.65(18)
C2 C1 C6 C5 7.57(19)
N1 C1 C6 C5 -169.27(11)
C2 C1 C6 C28 -170.68(12)
N1 C1 C6 C28 12.48(18)
C4 C5 C6 C1 -7.98(18)
C27 C5 C6 C1 170.60(12)
C4 C5 C6 C28 170.24(12)
C27 C5 C6 C28 -11.18(19)
O1 C7 C8 C13 -178.56(14)
N1 C7 C8 C13 0.98(14)
O1 C7 C8 C9 69.36(19)
N1 C7 C8 C9 -111.10(13)
C7 C8 C9 C10' -177.35(11)
C13 C8 C9 C10' 69.19(13)
C7 C8 C9 C10 -177.35(11)
C13 C8 C9 C10 69.19(13)
C7 C8 C9 C15 79.17(13)
C13 C8 C9 C15 -34.30(12)
C15 C9 C10 C11 33.24(16)
C8 C9 C10 C11 -71.11(15)
C9 C10 C11 C12 -0.29(17)
C15 C9 C10' C11' 33.24(16)
C8 C9 C10' C11' -71.11(15)
C15 C9 C10' O22 -34.3(8)
C8 C9 C10' O22 -138.6(8)
C9 C10' C11' O22 -114.5(7)
O22 C10' C11' C12 114.2(7)
C9 C10' C11' C12 -0.29(17)
C9 C10' O22 C11' 95.5(5)
C12 C11' O22 C10' -94.5(5)
C10' C11' C12 C15 -32.80(16)
O22 C11' C12 C15 32.8(7)
C10' C11' C12 C13 70.95(15)
O22 C11' C12 C13 136.5(7)
C10 C11 C12 C15 -32.80(16)
C10 C11 C12 C13 70.95(15)
C7 C8 C13 C14 -3.29(13)
C9 C8 C13 C14 116.94(11)
C7 C8 C13 C12 -122.12(11)
C9 C8 C13 C12 -1.89(12)
C11' C12 C13 C14 -179.07(10)
C11 C12 C13 C14 -179.07(10)
C15 C12 C13 C14 -75.27(13)
C11' C12 C13 C8 -66.40(12)
C11 C12 C13 C8 -66.40(12)
C15 C12 C13 C8 37.40(12)
C8 C13 C14 O2 -175.22(13)
C12 C13 C14 O2 -63.39(17)
C8 C13 C14 N1 4.58(13)
C12 C13 C14 N1 116.41(12)
C11' C12 C15 C9 49.84(13)
C11 C12 C15 C9 49.84(13)
C13 C12 C15 C9 -57.49(12)
C10' C9 C15 C12 -49.84(13)
C10 C9 C15 C12 -49.84(13)
C8 C9 C15 C12 56.57(11)
O3 C16 C17 C22 -175.55(13)
N2 C16 C17 C22 2.59(13)
O3 C16 C17 C18 71.81(17)
N2 C16 C17 C18 -110.05(11)
C16 C17 C18 C19 -176.71(10)
C22 C17 C18 C19 69.15(12)
C16 C17 C18 C24 79.95(13)
C22 C17 C18 C24 -34.18(12)
C24 C18 C19 C20 33.87(15)
C17 C18 C19 C20 -70.54(14)
C18 C19 C20 C21 -0.76(16)
C19 C20 C21 C24 -32.76(14)
C19 C20 C21 C22 71.15(14)
C16 C17 C22 C23 -3.93(13)
C18 C17 C22 C23 117.35(11)
C16 C17 C22 C21 -123.28(10)
C18 C17 C22 C21 -2.00(12)
C20 C21 C22 C23 -179.22(10)
C24 C21 C22 C23 -75.43(12)
C20 C21 C22 C17 -66.22(12)
C24 C21 C22 C17 37.57(11)
C17 C22 C23 O4 -176.51(13)
C21 C22 C23 O4 -64.29(17)
C17 C22 C23 N2 4.04(13)
C21 C22 C23 N2 116.26(12)
C20 C21 C24 C18 50.10(12)
C22 C21 C24 C18 -57.40(11)
C19 C18 C24 C21 -50.35(12)
C17 C18 C24 C21 56.33(12)
O2 C14 N1 C7 175.54(12)
C13 C14 N1 C7 -4.27(15)
O2 C14 N1 C1 -7.6(2)
C13 C14 N1 C1 172.56(10)
O1 C7 N1 C14 -178.42(14)
C8 C7 N1 C14 2.02(15)
O1 C7 N1 C1 4.9(2)
C8 C7 N1 C1 -174.70(11)
C2 C1 N1 C14 -97.07(15)
C6 C1 N1 C14 79.94(15)
C2 C1 N1 C7 79.35(16)
C6 C1 N1 C7 -103.64(15)
O4 C23 N2 C16 177.94(12)
C22 C23 N2 C16 -2.59(14)
O4 C23 N2 C4 -5.67(19)
C22 C23 N2 C4 173.80(10)
O3 C16 N2 C23 178.15(12)
C17 C16 N2 C23 -0.07(14)
O3 C16 N2 C4 1.83(19)
C17 C16 N2 C4 -176.39(11)
C5 C4 N2 C23 -115.69(13)
C3 C4 N2 C23 63.73(16)
C5 C4 N2 C16 60.26(16)
C3 C4 N2 C16 -120.32(13)
